data_4060258
_journal_name_full Organometallics
_journal_paper_doi 10.1021/om034268l
_journal_year 2004
_chemical_formula_sum 'C46 H90 B20 Li N2 Nd O6 P2'
_chemical_formula_weight 1196.52
_space_group_IT_number 14
_symmetry_cell_setting monoclinic
_symmetry_space_group_name_Hall '-P 2yn'
_symmetry_space_group_name_H-M 'P 1 21/n 1'
_atom_sites_solution_hydrogens geom
_atom_sites_solution_primary direct
_atom_sites_solution_secondary difmap
_cell_angle_alpha 90.00
_cell_angle_beta 103.274(4)
_cell_angle_gamma 90.00
_cell_formula_units_Z 4
_cell_length_a 18.167(3)
_cell_length_b 18.183(3)
_cell_length_c 21.270(4)
_cell_measurement_reflns_used ?
_cell_measurement_temperature 293(2)
_cell_measurement_theta_max ?
_cell_measurement_theta_min ?
_cell_volume 6839(2)
_diffrn_ambient_temperature 293(2)
_diffrn_detector_area_resol_mean ?
_diffrn_measurement_device_type 'CCD area detector'
_diffrn_measurement_method 'phi and omega scans'
_diffrn_radiation_monochromator graphite
_diffrn_radiation_source 'fine-focus sealed tube'
_diffrn_radiation_type MoK\a
_diffrn_radiation_wavelength 0.71073
_diffrn_reflns_av_R_equivalents 0.1420
_diffrn_reflns_av_sigmaI/netI 0.1646
_diffrn_reflns_limit_h_max 18
_diffrn_reflns_limit_h_min -19
_diffrn_reflns_limit_k_max 19
_diffrn_reflns_limit_k_min -19
_diffrn_reflns_limit_l_max 22
_diffrn_reflns_limit_l_min -20
_diffrn_reflns_number 28944
_diffrn_reflns_theta_max 25.00
_diffrn_reflns_theta_min 1.49
_diffrn_standards_decay_% ?
_diffrn_standards_interval_count ?
_diffrn_standards_interval_time ?
_diffrn_standards_number ?
_exptl_absorpt_coefficient_mu 0.847
_exptl_absorpt_correction_T_max 1.0000
_exptl_absorpt_correction_T_min 0.7542
_exptl_absorpt_correction_type SADABS
_exptl_absorpt_process_details ?
_exptl_crystal_colour blue
_exptl_crystal_density_diffrn 1.162
_exptl_crystal_density_meas ?
_exptl_crystal_density_method 'not measured'
_exptl_crystal_description block
_exptl_crystal_F_000 2484
_exptl_crystal_size_max 0.56
_exptl_crystal_size_mid 0.53
_exptl_crystal_size_min 0.40
_refine_ls_extinction_coef ?
_refine_ls_extinction_method none
_refine_ls_goodness_of_fit_ref 0.936
_refine_ls_hydrogen_treatment mixed
_refine_ls_matrix_type full
_refine_ls_number_parameters 703
_refine_ls_number_reflns 8946
_refine_ls_number_restraints 33
_refine_ls_restrained_S_all 0.935
_refine_ls_R_factor_all 0.1545
_refine_ls_R_factor_gt 0.0800
_refine_ls_shift/su_max 0.076
_refine_ls_shift/su_mean 0.002
_refine_ls_structure_factor_coef Fsqd
_refine_ls_weighting_details 'calc w=1/[\s^2^(Fo^2^)+(0.1283P)^2^+0.0000P] where P=(Fo^2^+2Fc^2^)/3'
_refine_ls_weighting_scheme calc
_refine_ls_wR_factor_gt 0.2096
_refine_ls_wR_factor_ref 0.2480
_reflns_number_gt 4234
_reflns_number_total 8946
_reflns_threshold_expression >2sigma(I)
_cod_depositor_comments
;
The following automatic conversions were performed:
'_symmetry_cell_setting' value 'MONOCLINIC' changed to 'monoclinic'
according to '/home/saulius/struct/CIF-dictionaries/cif_core.dic'
dictionary named 'cif_core.dic' version 2.4.1 from 2010-06-29.

Automatic conversion script
Id: cif_fix_enum 1527 2010-12-29 10:47:43Z saulius 
;
_cod_original_sg_symbol_H-M P2(1)/n
_cod_database_code 4060258

loop_
_symmetry_equiv_pos_as_xyz
'x, y, z'
'-x+1/2, y+1/2, -z+1/2'
'-x, -y, -z'
'x-1/2, -y-1/2, z-1/2'

loop_
_atom_site_label
_atom_site_type_symbol
_atom_site_fract_x
_atom_site_fract_y
_atom_site_fract_z
_atom_site_U_iso_or_equiv
_atom_site_adp_type
_atom_site_occupancy
_atom_site_symmetry_multiplicity
_atom_site_calc_flag
_atom_site_refinement_flags
_atom_site_disorder_assembly
_atom_site_disorder_group
Nd1 Nd 0.37372(2) 0.209319(19) 0.491503(17) 0.05528(10) Uani 1 1 d . . .
P1 P 0.27925(11) 0.08972(10) 0.60870(9) 0.0669(6) Uani 1 1 d . . .
P2 P 0.42586(11) 0.31100(10) 0.34510(9) 0.0658(6) Uani 1 1 d . . .
C13 C 0.4397(5) 0.0748(3) 0.5075(4) 0.096(3) Uani 1 1 d . . .
H13A H 0.4917 0.0655 0.5039 0.115 Uiso 1 1 calc R . .
C18 C 0.3159(4) 0.0612(3) 0.4903(3) 0.060(2) Uani 1 1 d . . .
N2 N 0.4546(3) 0.3975(3) 0.3279(3) 0.078(2) Uani 1 1 d . . .
C31 C 0.4571(3) 0.2957(4) 0.4312(3) 0.062(2) Uani 1 1 d . . .
C32 C 0.4459(3) 0.3388(3) 0.4866(3) 0.055(2) Uani 1 1 d . . .
H32A H 0.4221 0.3874 0.4839 0.067 Uiso 1 1 calc R . .
C1 C 0.2869(4) 0.1909(4) 0.6316(3) 0.067(2) Uani 1 1 d . . .
C38 C 0.5118(4) 0.2404(3) 0.4551(3) 0.061(2) Uani 1 1 d . . .
C34 C 0.5859(4) 0.1964(4) 0.5607(4) 0.089(3) Uani 1 1 d . . .
H34A H 0.5991 0.1987 0.6056 0.107 Uiso 1 1 calc R . .
C33 C 0.4885(4) 0.3067(3) 0.5431(3) 0.068(2) Uani 1 1 d . . .
H33A H 0.4975 0.3284 0.5864 0.082 Uiso 1 1 calc R . .
C11 C 0.3413(3) 0.0838(3) 0.5551(3) 0.0520(19) Uani 1 1 d . . .
C12 C 0.4197(4) 0.0885(3) 0.5659(3) 0.062(2) Uani 1 1 d . . .
H12A H 0.4547 0.0889 0.6085 0.075 Uiso 1 1 calc R . .
C22 C 0.2826(4) 0.2775(3) 0.3948(3) 0.061(2) Uani 1 1 d . . .
N1 N 0.3178(4) 0.0412(3) 0.6755(3) 0.093(2) Uani 1 1 d . . .
C2 C 0.3393(4) 0.2495(4) 0.5979(3) 0.071(2) Uani 1 1 d . . .
C21 C 0.3210(4) 0.3166(4) 0.3365(3) 0.064(2) Uani 1 1 d . . .
C39 C 0.5302(4) 0.2457(4) 0.5247(4) 0.078(3) Uani 1 1 d . . .
O4 O 0.3670(3) 0.0569(3) 0.0008(3) 0.163(3) Uani 1 1 d D . .
C37 C 0.5488(4) 0.1851(4) 0.4257(3) 0.075(2) Uani 1 1 d . . .
H37A H 0.5364 0.1787 0.3811 0.090 Uiso 1 1 calc R . .
B3 B 0.2463(6) 0.2423(5) 0.5694(4) 0.089(3) Uani 1 1 d . . .
H3 H 0.2227 0.2200 0.5208 0.107 Uiso 1 1 calc R . .
O2 O 0.2781(3) 0.1469(4) 0.0858(3) 0.178(3) Uani 1 1 d D . .
C19 C 0.3760(4) 0.0588(3) 0.4584(3) 0.067(2) Uani 1 1 d . . .
C26 C 0.5015(5) 0.3986(5) 0.2802(3) 0.109(3) Uani 1 1 d . . .
H26A H 0.5228 0.4482 0.2815 0.131 Uiso 1 1 calc R . .
C23 C 0.4571(5) 0.4608(4) 0.3724(4) 0.090(3) Uani 1 1 d . . .
H23A H 0.4235 0.4491 0.4011 0.108 Uiso 1 1 calc R . .
C36 C 0.6028(4) 0.1417(4) 0.4638(4) 0.089(3) Uani 1 1 d . . .
H36A H 0.6289 0.1081 0.4441 0.107 Uiso 1 1 calc R . .
O3 O 0.2755(3) 0.1715(3) -0.0603(4) 0.192(4) Uani 1 1 d D . .
C35 C 0.6194(4) 0.1460(4) 0.5288(4) 0.100(3) Uani 1 1 d . . .
H35A H 0.6547 0.1136 0.5526 0.120 Uiso 1 1 calc R . .
B12 B 0.2780(6) 0.3660(5) 0.6543(4) 0.108(4) Uani 1 1 d . . .
H12 H 0.2739 0.4254 0.6625 0.130 Uiso 1 1 calc R . .
B25 B 0.2688(5) 0.2961(5) 0.2613(4) 0.082(3) Uani 1 1 d . . .
H25 H 0.2926 0.2885 0.2186 0.099 Uiso 1 1 calc R . .
O1 O 0.4265(3) 0.1456(4) 0.1213(3) 0.187(4) Uani 1 1 d D . .
B4 B 0.2014(5) 0.2263(5) 0.6364(4) 0.083(3) Uani 1 1 d . . .
H4 H 0.1487 0.1949 0.6323 0.100 Uiso 1 1 calc R . .
C28 C 0.5678(5) 0.3459(6) 0.2890(5) 0.140(4) Uani 1 1 d . . .
H28A H 0.6005 0.3531 0.3308 0.210 Uiso 1 1 calc R . .
H28B H 0.5953 0.3549 0.2562 0.210 Uiso 1 1 calc R . .
H28C H 0.5494 0.2962 0.2853 0.210 Uiso 1 1 calc R . .
O5 O 0.4531(4) 0.2056(4) -0.0188(3) 0.193(4) Uani 1 1 d D . .
C17 C 0.2456(5) 0.0451(4) 0.4527(3) 0.085(3) Uani 1 1 d . . .
H17A H 0.2034 0.0483 0.4704 0.102 Uiso 1 1 calc R . .
C8 C 0.2398(6) -0.0715(4) 0.6426(4) 0.153(4) Uani 1 1 d . . .
H8A H 0.2838 -0.0940 0.6330 0.229 Uiso 1 1 calc R . .
H8B H 0.2100 -0.0492 0.6042 0.229 Uiso 1 1 calc R . .
H8C H 0.2102 -0.1082 0.6580 0.229 Uiso 1 1 calc R . .
C6 C 0.2635(5) -0.0143(5) 0.6930(4) 0.132(3) Uani 1 1 d . . .
H6A H 0.2920 -0.0402 0.7313 0.158 Uiso 1 1 calc R . .
B5 B 0.2789(6) 0.2198(5) 0.7047(4) 0.091(3) Uani 1 1 d . . .
H5 H 0.2771 0.1837 0.7459 0.109 Uiso 1 1 calc R . .
C25 C 0.5336(5) 0.4733(4) 0.4137(4) 0.110(4) Uani 1 1 d . . .
H25A H 0.5503 0.4297 0.4383 0.166 Uiso 1 1 calc R . .
H25B H 0.5319 0.5136 0.4426 0.166 Uiso 1 1 calc R . .
H25C H 0.5681 0.4848 0.3871 0.166 Uiso 1 1 calc R . .
C16 C 0.2368(6) 0.0239(4) 0.3885(4) 0.120(4) Uani 1 1 d . . .
H16A H 0.1895 0.0120 0.3632 0.144 Uiso 1 1 calc R . .
C49 C 0.4870(6) 0.1743(7) -0.0598(5) 0.234(7) Uani 1 1 d D . .
H49A H 0.5249 0.2069 -0.0687 0.351 Uiso 1 1 calc R . .
H49B H 0.4506 0.1637 -0.0991 0.351 Uiso 1 1 calc R . .
H49C H 0.5104 0.1295 -0.0415 0.351 Uiso 1 1 calc R . .
B26 B 0.2837(5) 0.2313(5) 0.3243(4) 0.086(3) Uani 1 1 d . . .
H26 H 0.3179 0.1815 0.3233 0.103 Uiso 1 1 calc R . .
B24 B 0.2626(5) 0.3819(5) 0.2963(4) 0.081(3) Uani 1 1 d . . .
H24 H 0.2829 0.4314 0.2758 0.098 Uiso 1 1 calc R . .
C5 C 0.4330(5) -0.0298(5) 0.6963(4) 0.137(4) Uani 1 1 d . . .
H5A H 0.4260 -0.0357 0.6505 0.205 Uiso 1 1 calc R . .
H5B H 0.4097 -0.0702 0.7134 0.205 Uiso 1 1 calc R . .
H5C H 0.4861 -0.0288 0.7162 0.205 Uiso 1 1 calc R . .
B23 B 0.2747(5) 0.3713(5) 0.3792(4) 0.071(3) Uani 1 1 d . . .
H23 H 0.3034 0.4126 0.4141 0.086 Uiso 1 1 calc R . .
C7 C 0.1962(5) 0.0251(5) 0.7145(4) 0.135(4) Uani 1 1 d . . .
H7A H 0.2160 0.0596 0.7484 0.202 Uiso 1 1 calc R . .
H7B H 0.1659 -0.0109 0.7300 0.202 Uiso 1 1 calc R . .
H7C H 0.1656 0.0507 0.6783 0.202 Uiso 1 1 calc R . .
C14 C 0.3684(5) 0.0368(4) 0.3939(4) 0.097(3) Uani 1 1 d . . .
H14A H 0.4101 0.0342 0.3755 0.117 Uiso 1 1 calc R . .
C3 C 0.3970(5) 0.0414(5) 0.7103(4) 0.117(3) Uani 1 1 d . . .
H3A H 0.4220 0.0812 0.6921 0.140 Uiso 1 1 calc R . .
B8 B 0.1996(6) 0.3164(5) 0.6024(4) 0.091(4) Uani 1 1 d . . .
H8 H 0.1470 0.3429 0.5764 0.109 Uiso 1 1 calc R . .
C27 C 0.4482(5) 0.3901(6) 0.2136(4) 0.142(4) Uani 1 1 d . . .
H27A H 0.4074 0.4247 0.2093 0.213 Uiso 1 1 calc R . .
H27B H 0.4282 0.3410 0.2090 0.213 Uiso 1 1 calc R . .
H27C H 0.4755 0.3993 0.1808 0.213 Uiso 1 1 calc R . .
B28 B 0.1843(5) 0.3862(5) 0.3305(4) 0.081(3) Uani 1 1 d . . .
H28 H 0.1537 0.4377 0.3341 0.098 Uiso 1 1 calc R . .
B6 B 0.3639(5) 0.2328(4) 0.6771(4) 0.073(3) Uani 1 1 d . . .
H6 H 0.4167 0.2040 0.6995 0.087 Uiso 1 1 calc R . .
B27 B 0.1957(5) 0.3169(5) 0.3896(4) 0.072(3) Uani 1 1 d . . .
H27 H 0.1706 0.3226 0.4317 0.087 Uiso 1 1 calc R . .
C24 C 0.4257(5) 0.5301(5) 0.3345(5) 0.135(4) Uani 1 1 d . . .
H24A H 0.3755 0.5206 0.3095 0.203 Uiso 1 1 calc R . .
H24B H 0.4577 0.5435 0.3061 0.203 Uiso 1 1 calc R . .
H24C H 0.4243 0.5697 0.3640 0.203 Uiso 1 1 calc R . .
B7 B 0.2919(6) 0.3266(5) 0.5811(4) 0.097(4) Uani 1 1 d . . .
H7 H 0.2973 0.3616 0.5402 0.116 Uiso 1 1 calc R . .
B32 B 0.1383(6) 0.2989(6) 0.3144(5) 0.098(4) Uani 1 1 d . . .
H32 H 0.0765 0.2931 0.3060 0.117 Uiso 1 1 calc R . .
C15 C 0.3037(6) 0.0211(5) 0.3625(4) 0.121(4) Uani 1 1 d . . .
H15A H 0.2979 0.0067 0.3197 0.146 Uiso 1 1 calc R . .
B11 B 0.3642(5) 0.3224(5) 0.6473(4) 0.080(3) Uani 1 1 d . . .
H11 H 0.4165 0.3542 0.6510 0.096 Uiso 1 1 calc R . .
B10 B 0.3263(6) 0.3052(5) 0.7148(4) 0.093(4) Uani 1 1 d . . .
H10 H 0.3549 0.3253 0.7630 0.112 Uiso 1 1 calc R . .
B30 B 0.1923(6) 0.2442(6) 0.2740(5) 0.101(4) Uani 1 1 d . . .
H30 H 0.1658 0.2016 0.2395 0.121 Uiso 1 1 calc R . .
B31 B 0.2024(5) 0.2336(5) 0.3574(5) 0.090(4) Uani 1 1 d . . .
H31 H 0.1826 0.1841 0.3783 0.108 Uiso 1 1 calc R . .
B29 B 0.1793(5) 0.3392(6) 0.2565(5) 0.094(4) Uani 1 1 d . . .
H29 H 0.1443 0.3598 0.2107 0.113 Uiso 1 1 calc R . .
B9 B 0.2232(6) 0.3011(6) 0.6895(5) 0.103(4) Uani 1 1 d . . .
H9 H 0.1852 0.3183 0.7203 0.124 Uiso 1 1 calc R . .
C4 C 0.4089(6) 0.0563(6) 0.7823(4) 0.193(5) Uani 1 1 d . . .
H4A H 0.3860 0.1024 0.7888 0.289 Uiso 1 1 calc R . .
H4B H 0.4621 0.0583 0.8016 0.289 Uiso 1 1 calc R . .
H4C H 0.3862 0.0176 0.8020 0.289 Uiso 1 1 calc R . .
C43 C 0.2900(6) 0.1030(7) 0.1529(5) 0.786(16) Uani 1 1 d D . .
H43A H 0.2560 0.1171 0.1799 0.944 Uiso 1 1 calc R . .
H43B H 0.2936 0.0500 0.1492 0.944 Uiso 1 1 calc R . .
C42 C 0.3677(5) 0.1445(7) 0.1677(4) 0.418(9) Uani 1 1 d D . .
H42A H 0.3957 0.1260 0.2091 0.502 Uiso 1 1 calc R . .
H42B H 0.3562 0.1956 0.1746 0.502 Uiso 1 1 calc R . .
C48 C 0.3939(12) 0.0097(6) 0.0470(6) 0.481(13) Uani 1 1 d D . .
H48A H 0.4385 0.0297 0.0750 0.722 Uiso 1 1 calc R . .
H48B H 0.4064 -0.0354 0.0285 0.722 Uiso 1 1 calc R . .
H48C H 0.3565 0.0004 0.0714 0.722 Uiso 1 1 calc R . .
C44 C 0.2051(5) 0.1343(8) 0.0642(7) 0.245(8) Uani 1 1 d D . .
H44A H 0.1822 0.1267 0.1001 0.368 Uiso 1 1 calc R . .
H44B H 0.1981 0.0913 0.0373 0.368 Uiso 1 1 calc R . .
H44C H 0.1819 0.1758 0.0395 0.368 Uiso 1 1 calc R . .
Li1 Li 0.3587(8) 0.1692(8) 0.0296(8) 0.101(5) Uani 1 1 d . . .
C45 C 0.2144(6) 0.2094(8) -0.0731(11) 0.636(13) Uani 1 1 d D . .
H45A H 0.1787 0.1868 -0.1081 0.955 Uiso 1 1 calc R . .
H45B H 0.2254 0.2583 -0.0851 0.955 Uiso 1 1 calc R . .
H45C H 0.1934 0.2113 -0.0356 0.955 Uiso 1 1 calc R . .
C41 C 0.4935(5) 0.1727(9) 0.1440(7) 0.278(10) Uani 1 1 d D . .
H41A H 0.5136 0.1535 0.1865 0.416 Uiso 1 1 calc R . .
H41B H 0.4903 0.2253 0.1460 0.416 Uiso 1 1 calc R . .
H41C H 0.5262 0.1594 0.1162 0.416 Uiso 1 1 calc R . .
C51 C 0.4435(5) 0.3015(6) 0.0184(4) 0.352(8) Uani 1 1 d D . .
H51A H 0.4541 0.3538 0.0215 0.423 Uiso 1 1 calc R . .
H51B H 0.4878 0.2729 0.0382 0.423 Uiso 1 1 calc R . .
O6 O 0.3674(3) 0.2779(3) 0.0412(4) 0.170(3) Uani 1 1 d D . .
C52 C 0.3197(5) 0.3215(5) 0.0593(5) 0.177(6) Uani 1 1 d D . .
H52A H 0.3370 0.3713 0.0592 0.266 Uiso 1 1 calc R . .
H52B H 0.3156 0.3084 0.1022 0.266 Uiso 1 1 calc R . .
H52C H 0.2711 0.3169 0.0301 0.266 Uiso 1 1 calc R . .
C50 C 0.4027(10) 0.2749(6) -0.0510(6) 1.05(2) Uani 1 1 d D . .
H50A H 0.4184 0.2987 -0.0866 1.256 Uiso 1 1 calc R . .
H50B H 0.3483 0.2688 -0.0588 1.256 Uiso 1 1 calc R . .
C47 C 0.2764(5) 0.0450(9) -0.0183(6) 1.20(4) Uani 1 1 d D . .
H47A H 0.2603 -0.0059 -0.0241 1.439 Uiso 1 1 calc R . .
H47B H 0.2489 0.0717 0.0086 1.439 Uiso 1 1 calc R . .
C46 C 0.2825(11) 0.0863(5) -0.0826(5) 0.649(11) Uani 1 1 d D . .
H46A H 0.2415 0.0729 -0.1187 0.779 Uiso 1 1 calc R . .
H46B H 0.3305 0.0769 -0.0937 0.779 Uiso 1 1 calc R . .

loop_
_atom_site_aniso_label
_atom_site_aniso_U_11
_atom_site_aniso_U_22
_atom_site_aniso_U_33
_atom_site_aniso_U_23
_atom_site_aniso_U_13
_atom_site_aniso_U_12
Nd1 0.0744(2) 0.03262(17) 0.06382(19) -0.0010(2) 0.02613(16) -0.0022(2)
P1 0.0911(12) 0.0434(10) 0.0768(11) 0.0084(9) 0.0408(9) 0.0050(10)
P2 0.0847(12) 0.0472(11) 0.0693(11) -0.0008(9) 0.0257(10) -0.0111(10)
C13 0.132(6) 0.028(4) 0.144(6) 0.007(4) 0.066(5) 0.033(4)
C18 0.086(4) 0.026(3) 0.077(4) -0.006(3) 0.035(3) -0.009(3)
N2 0.104(4) 0.060(4) 0.076(3) 0.018(3) 0.032(3) -0.026(3)
C31 0.054(4) 0.049(4) 0.076(4) 0.011(4) 0.004(3) -0.014(3)
C32 0.076(4) 0.028(3) 0.064(4) -0.006(3) 0.021(3) -0.003(3)
C1 0.093(5) 0.051(4) 0.065(4) 0.002(3) 0.034(3) 0.017(4)
C38 0.080(4) 0.042(4) 0.066(4) 0.004(3) 0.030(3) -0.015(3)
C34 0.091(5) 0.079(5) 0.084(5) 0.033(4) -0.008(4) -0.019(5)
C33 0.087(4) 0.038(4) 0.081(4) -0.011(3) 0.022(4) -0.025(3)
C11 0.059(4) 0.037(3) 0.063(4) -0.004(3) 0.021(3) 0.008(3)
C12 0.095(5) 0.029(3) 0.069(4) 0.010(3) 0.032(4) 0.015(3)
C22 0.075(4) 0.046(4) 0.068(4) 0.007(3) 0.027(3) 0.001(3)
N1 0.146(5) 0.067(4) 0.077(4) 0.016(3) 0.046(4) 0.026(4)
C2 0.087(5) 0.043(4) 0.086(5) -0.004(4) 0.027(4) 0.010(4)
C21 0.075(4) 0.054(4) 0.063(4) 0.009(3) 0.013(4) -0.011(4)
C39 0.080(5) 0.058(4) 0.095(5) 0.011(4) 0.018(4) -0.010(4)
O4 0.227(7) 0.074(4) 0.213(6) 0.018(4) 0.101(5) 0.015(5)
C37 0.090(4) 0.053(4) 0.102(4) -0.002(4) 0.062(4) -0.006(4)
B3 0.161(8) 0.052(5) 0.064(5) -0.002(4) 0.046(5) 0.046(5)
O2 0.117(4) 0.155(7) 0.291(8) -0.008(6) 0.107(5) -0.009(5)
C19 0.098(5) 0.042(4) 0.066(4) -0.011(3) 0.033(4) -0.013(4)
C26 0.180(7) 0.087(5) 0.065(4) 0.014(4) 0.038(5) -0.060(5)
C23 0.133(6) 0.038(4) 0.102(5) 0.005(4) 0.036(5) -0.014(4)
C36 0.085(5) 0.066(5) 0.124(6) 0.010(5) 0.041(4) 0.001(4)
O3 0.122(5) 0.227(8) 0.221(7) -0.101(6) 0.027(5) -0.010(6)
C35 0.081(5) 0.055(5) 0.163(8) 0.028(5) 0.025(5) 0.002(4)
B12 0.181(8) 0.056(6) 0.109(6) -0.003(5) 0.076(6) 0.046(6)
B25 0.101(6) 0.079(6) 0.062(5) -0.012(5) 0.007(5) -0.024(6)
O1 0.153(6) 0.169(7) 0.210(8) 0.004(7) -0.014(6) 0.029(6)
B4 0.091(6) 0.072(6) 0.093(6) 0.004(5) 0.037(5) 0.031(5)
C28 0.137(7) 0.115(8) 0.194(8) 0.007(7) 0.093(6) -0.011(7)
O5 0.182(6) 0.163(7) 0.273(7) 0.029(6) 0.130(5) 0.017(6)
C17 0.114(6) 0.053(4) 0.083(5) -0.017(4) 0.012(5) -0.018(4)
C8 0.275(9) 0.048(5) 0.186(7) -0.018(5) 0.156(6) -0.040(6)
C6 0.213(8) 0.082(6) 0.135(6) 0.056(5) 0.112(5) 0.037(6)
B5 0.143(7) 0.072(6) 0.075(5) -0.005(5) 0.059(5) 0.005(6)
C25 0.154(7) 0.051(5) 0.117(7) -0.007(5) 0.013(6) -0.047(5)
C16 0.177(8) 0.041(4) 0.119(7) 0.008(5) -0.014(7) -0.042(5)
C49 0.317(15) 0.187(14) 0.248(12) -0.039(11) 0.167(10) 0.003(13)
B26 0.107(7) 0.044(5) 0.108(7) -0.009(5) 0.028(6) -0.027(5)
B24 0.107(7) 0.066(6) 0.065(5) 0.015(5) 0.006(5) -0.007(5)
C5 0.190(8) 0.090(6) 0.144(7) 0.025(6) 0.066(6) 0.067(6)
B23 0.096(6) 0.046(5) 0.074(5) 0.003(4) 0.023(5) 0.003(5)
C7 0.208(8) 0.085(6) 0.149(6) 0.019(5) 0.119(5) 0.006(6)
C14 0.159(7) 0.050(5) 0.094(5) -0.006(4) 0.053(5) -0.009(5)
C3 0.165(7) 0.115(7) 0.067(5) 0.020(5) 0.022(5) 0.079(6)
B8 0.136(8) 0.045(5) 0.097(6) 0.006(5) 0.037(6) 0.031(5)
C27 0.173(8) 0.163(9) 0.103(6) 0.051(6) 0.061(6) -0.017(8)
B28 0.102(7) 0.056(6) 0.081(6) 0.002(5) 0.011(5) -0.002(5)
B6 0.093(6) 0.056(5) 0.072(5) -0.018(4) 0.024(5) 0.019(5)
B27 0.074(5) 0.075(6) 0.070(5) 0.005(5) 0.020(4) 0.006(5)
C24 0.158(8) 0.073(6) 0.170(9) 0.014(6) 0.029(7) -0.025(6)
B7 0.174(9) 0.041(5) 0.094(6) -0.006(5) 0.067(6) 0.005(6)
B32 0.080(6) 0.095(8) 0.112(7) -0.002(7) 0.011(6) 0.000(6)
C15 0.213(10) 0.066(6) 0.081(6) -0.009(5) 0.025(6) -0.041(7)
B11 0.111(7) 0.062(5) 0.076(5) -0.021(5) 0.039(5) -0.009(5)
B10 0.145(8) 0.070(6) 0.070(5) -0.021(5) 0.033(5) 0.006(6)
B30 0.094(7) 0.091(7) 0.115(8) -0.027(6) 0.021(6) -0.026(6)
B31 0.077(6) 0.070(6) 0.129(8) 0.012(6) 0.034(5) -0.021(5)
B29 0.097(7) 0.104(8) 0.075(6) 0.012(6) 0.005(6) 0.007(6)
B9 0.126(7) 0.083(7) 0.118(7) -0.010(6) 0.065(5) 0.031(6)
C4 0.270(10) 0.231(11) 0.079(6) 0.026(7) 0.045(7) 0.165(8)
C43 1.70(4) 0.24(2) 0.75(2) 0.230(17) 0.98(2) 0.34(3)
C42 1.02(3) 0.164(11) 0.184(7) 0.090(7) 0.369(10) 0.233(15)
C48 0.96(3) 0.192(13) 0.435(17) 0.197(12) 0.447(19) 0.251(19)
C44 0.243(13) 0.178(15) 0.352(17) 0.038(13) 0.144(12) -0.010(12)
Li1 0.079(9) 0.084(9) 0.135(11) -0.022(9) 0.017(9) 0.012(8)
C45 0.54(2) 0.465(18) 0.64(3) -0.411(16) -0.405(19) 0.390(15)
C41 0.178(13) 0.40(2) 0.245(16) -0.064(17) 0.019(12) 0.062(15)
C51 0.437(13) 0.236(9) 0.316(19) 0.088(10) -0.053(14) -0.294(8)
O6 0.210(6) 0.086(5) 0.245(7) 0.001(5) 0.119(5) 0.011(5)
C52 0.207(12) 0.099(8) 0.185(11) -0.020(8) -0.037(10) 0.002(9)
C50 1.20(6) 0.83(2) 0.94(3) 0.739(17) -0.10(4) -0.556
C47 1.41(5) 0.252(14) 1.45(10) 0.04(3) -0.69(6) -0.505
C46 0.65(2) 0.90(2) 0.545(12) -0.656(11) 0.443(13) -0.526
